data_7046538
loop_
_publ_author_name
'Xiao, Hong'
'Zhou, Jian'
'Hu, Feilong'

_publ_section_title
;
 Two new oxyiodoplumbates: the unique 3-D hybrid oxyiodoplumbate based on
 neutral 2-D [Pb<sub>2</sub>I<sub>4</sub>]<sub>n</sub> layers.
;
_journal_issue 25
_journal_name_full 'Dalton transactions (Cambridge, England : 2003)'
_journal_page_first 8442
_journal_page_last 8447
_journal_paper_doi 10.1039/c8dt01927d
_journal_volume 47
_journal_year 2018
_chemical_formula_moiety 'C4 H8 I4 O4 Pb4'
_chemical_formula_sum 'C4 H8 I4 O4 Pb4'
_chemical_formula_weight 1456.50
_space_group_IT_number 14
_space_group_name_Hall '-P 2ybc'
_space_group_name_H-M_alt 'P 1 21/c 1'
_symmetry_cell_setting monoclinic
_symmetry_space_group_name_Hall '-P 2ybc'
_symmetry_space_group_name_H-M 'P 1 21/c 1'
_atom_sites_solution_hydrogens geom
_atom_sites_solution_primary direct
_atom_sites_solution_secondary difmap
_audit_creation_method SHELXL-97
_audit_update_record
;
2018-05-10 deposited with the CCDC.
2018-06-04 downloaded from the CCDC.
;
_cell_angle_alpha 90.00
_cell_angle_beta 96.29(2)
_cell_angle_gamma 90.00
_cell_formula_units_Z 4
_cell_length_a 9.374(7)
_cell_length_b 13.721(9)
_cell_length_c 13.498(10)
_cell_measurement_reflns_used 38875
_cell_measurement_temperature 293(2)
_cell_measurement_theta_max 27.91
_cell_measurement_theta_min 2.93
_cell_volume 1726(2)
_computing_structure_refinement 'SHELXL-97 (Sheldrick, 1997)'
_computing_structure_solution 'SHELXS-97 (Sheldrick, 1990)'
_diffrn_ambient_temperature 293(2)
_diffrn_detector_area_resol_mean 7.31
_diffrn_measured_fraction_theta_full 0.995
_diffrn_measured_fraction_theta_max 0.995
_diffrn_measurement_device_type 'Rigaku Mercury'
_diffrn_measurement_method \w
_diffrn_radiation_monochromator graphite
_diffrn_radiation_source 'fine-focus sealed tube'
_diffrn_radiation_type MoK\a
_diffrn_radiation_wavelength 0.71073
_diffrn_reflns_av_R_equivalents 0.0680
_diffrn_reflns_av_sigmaI/netI 0.0327
_diffrn_reflns_limit_h_max 12
_diffrn_reflns_limit_h_min -12
_diffrn_reflns_limit_k_max 18
_diffrn_reflns_limit_k_min -18
_diffrn_reflns_limit_l_max 17
_diffrn_reflns_limit_l_min -17
_diffrn_reflns_number 38875
_diffrn_reflns_theta_full 27.91
_diffrn_reflns_theta_max 27.91
_diffrn_reflns_theta_min 2.93
_exptl_absorpt_coefficient_mu 46.047
_exptl_absorpt_correction_T_max 0.1687
_exptl_absorpt_correction_T_min 0.0808
_exptl_absorpt_correction_type multi-scan
_exptl_absorpt_process_details 'Jacobson, R. (1998) Private communication'
_exptl_crystal_colour yellow
_exptl_crystal_density_diffrn 5.606
_exptl_crystal_density_method 'not measured'
_exptl_crystal_description block
_exptl_crystal_F_000 2416
_exptl_crystal_size_max 0.11
_exptl_crystal_size_mid 0.08
_exptl_crystal_size_min 0.06
_refine_diff_density_max 2.165
_refine_diff_density_min -2.070
_refine_diff_density_rms 0.305
_refine_ls_extinction_coef 0.00049(2)
_refine_ls_extinction_expression Fc^*^=kFc[1+0.001xFc^2^\l^3^/sin(2\q)]^-1/4^
_refine_ls_extinction_method SHELXL
_refine_ls_goodness_of_fit_ref 1.049
_refine_ls_hydrogen_treatment mixed
_refine_ls_matrix_type full
_refine_ls_number_parameters 146
_refine_ls_number_reflns 4107
_refine_ls_number_restraints 0
_refine_ls_restrained_S_all 1.049
_refine_ls_R_factor_all 0.0379
_refine_ls_R_factor_gt 0.0252
_refine_ls_shift/su_max 0.001
_refine_ls_shift/su_mean 0.000
_refine_ls_structure_factor_coef Fsqd
_refine_ls_weighting_details 'calc w=1/[\s^2^(Fo^2^)+(0.0188P)^2^+18.3485P] where P=(Fo^2^+2Fc^2^)/3'
_refine_ls_weighting_scheme calc
_refine_ls_wR_factor_gt 0.0532
_refine_ls_wR_factor_ref 0.0585
_reflns_number_gt 3484
_reflns_number_total 4107
_reflns_threshold_expression >2sigma(I)
_cod_data_source_file c8dt01927d2.cif
_cod_data_source_block 2
_cod_depositor_comments 'Adding full bibliography for 7046538.cif.'
_cod_original_sg_symbol_H-M P21/c
_cod_database_code 7046538

loop_
_symmetry_equiv_pos_as_xyz
'x, y, z'
'-x, y+1/2, -z+1/2'
'-x, -y, -z'
'x, -y-1/2, z-1/2'

loop_
_atom_site_label
_atom_site_type_symbol
_atom_site_fract_x
_atom_site_fract_y
_atom_site_fract_z
_atom_site_U_iso_or_equiv
_atom_site_adp_type
_atom_site_occupancy
_atom_site_symmetry_multiplicity
_atom_site_calc_flag
_atom_site_refinement_flags
Pb1 Pb 0.40093(3) 0.73418(2) 0.54037(2) 0.01963(8) Uani 1 1 d .
Pb2 Pb 0.63283(3) 0.56637(2) 0.42161(2) 0.01955(8) Uani 1 1 d .
Pb3 Pb 0.82677(4) 0.75797(2) 0.57021(3) 0.02665(9) Uani 1 1 d .
Pb4 Pb 0.12734(3) 0.91358(2) 0.36685(2) 0.02166(8) Uani 1 1 d .
I1 I 0.60983(7) 0.92220(4) 0.64693(5) 0.02839(13) Uani 1 1 d .
I2 I -0.06662(6) 0.72365(4) 0.34701(4) 0.02746(13) Uani 1 1 d .
I3 I 0.09272(6) 0.89813(4) 0.12313(4) 0.02584(13) Uani 1 1 d .
I4 I 0.13990(7) 0.91345(4) 0.60102(4) 0.02808(13) Uani 1 1 d .
O1 O 0.3925(6) 0.5735(4) 0.4598(4) 0.0164(11) Uani 1 1 d .
O2 O 0.3196(6) 0.3798(4) 0.4159(4) 0.0217(12) Uani 1 1 d .
O3 O 0.5991(6) 0.7430(4) 0.4483(4) 0.0193(12) Uani 1 1 d .
O4 O 0.3183(6) 0.8049(4) 0.3951(4) 0.0221(12) Uani 1 1 d .
C1 C 0.2818(9) 0.5515(6) 0.3823(6) 0.0188(16) Uani 1 1 d .
H1A H 0.2814 0.6001 0.3301 0.023 Uiso 1 1 calc R
H1B H 0.1896 0.5538 0.4085 0.023 Uiso 1 1 calc R
C2 C 0.3032(9) 0.4516(6) 0.3390(6) 0.0211(17) Uani 1 1 d .
H2A H 0.2212 0.4354 0.2917 0.025 Uiso 1 1 calc R
H2B H 0.3880 0.4521 0.3037 0.025 Uiso 1 1 calc R
C3 C 0.5683(9) 0.8112(6) 0.3677(6) 0.0238(18) Uani 1 1 d .
H3A H 0.6329 0.8003 0.3174 0.029 Uiso 1 1 calc R
H3B H 0.5825 0.8773 0.3925 0.029 Uiso 1 1 calc R
C4 C 0.4144(9) 0.7983(6) 0.3222(6) 0.0227(17) Uani 1 1 d .
H4A H 0.3911 0.8480 0.2720 0.027 Uiso 1 1 calc R
H4B H 0.4039 0.7352 0.2898 0.027 Uiso 1 1 calc R

loop_
_atom_site_aniso_label
_atom_site_aniso_U_11
_atom_site_aniso_U_22
_atom_site_aniso_U_33
_atom_site_aniso_U_23
_atom_site_aniso_U_13
_atom_site_aniso_U_12
Pb1 0.02089(16) 0.02106(15) 0.01731(14) -0.00064(11) 0.00380(11) -0.00064(12)
Pb2 0.01949(16) 0.02209(16) 0.01722(14) -0.00002(11) 0.00263(11) 0.00383(12)
Pb3 0.02190(18) 0.02092(16) 0.03735(19) -0.00122(13) 0.00422(14) -0.00343(13)
Pb4 0.01692(16) 0.02514(17) 0.02298(16) -0.00024(12) 0.00252(12) 0.00373(12)
I1 0.0265(3) 0.0241(3) 0.0340(3) -0.0059(2) 0.0011(2) 0.0000(2)
I2 0.0183(3) 0.0332(3) 0.0315(3) -0.0006(2) 0.0056(2) -0.0029(2)
I3 0.0210(3) 0.0326(3) 0.0242(3) -0.0002(2) 0.0038(2) -0.0069(2)
I4 0.0269(3) 0.0358(3) 0.0209(3) -0.0050(2) -0.0003(2) 0.0072(2)
O1 0.009(3) 0.023(3) 0.016(2) -0.001(2) -0.003(2) 0.000(2)
O2 0.024(3) 0.022(3) 0.017(3) 0.004(2) -0.004(2) -0.001(2)
O3 0.014(3) 0.025(3) 0.020(3) 0.006(2) 0.007(2) 0.002(2)
O4 0.016(3) 0.030(3) 0.020(3) 0.002(2) 0.004(2) 0.009(2)
C1 0.019(4) 0.017(4) 0.019(4) 0.006(3) -0.004(3) 0.005(3)
C2 0.022(4) 0.025(4) 0.015(4) 0.002(3) -0.004(3) -0.005(3)
C3 0.023(4) 0.025(4) 0.025(4) 0.014(3) 0.010(3) 0.006(4)
C4 0.027(5) 0.024(4) 0.018(4) 0.002(3) 0.007(3) 0.007(4)

loop_
_atom_type_symbol
_atom_type_description
_atom_type_scat_dispersion_real
_atom_type_scat_dispersion_imag
_atom_type_scat_source
C C 0.0033 0.0016 'International Tables Vol C Tables 4.2.6.8 and 6.1.1.4'
H H 0.0000 0.0000 'International Tables Vol C Tables 4.2.6.8 and 6.1.1.4'
O O 0.0106 0.0060 'International Tables Vol C Tables 4.2.6.8 and 6.1.1.4'
I I -0.4742 1.8119 'International Tables Vol C Tables 4.2.6.8 and 6.1.1.4'
Pb Pb -3.3944 10.1111 'International Tables Vol C Tables 4.2.6.8 and 6.1.1.4'

loop_
_geom_angle_atom_site_label_1
_geom_angle_atom_site_label_2
_geom_angle_atom_site_label_3
_geom_angle
_geom_angle_site_symmetry_1
_geom_angle_site_symmetry_3
O4 Pb1 O3 74.5(2) . .
O4 Pb1 O1 90.6(2) . .
O3 Pb1 O1 78.51(19) . .
O4 Pb1 Pb2 93.09(15) . .
O3 Pb1 Pb2 42.06(14) . .
O1 Pb1 Pb2 39.83(13) . .
O2 Pb2 O1 82.5(2) 3_666 .
O2 Pb2 O3 64.12(19) 3_666 .
O1 Pb2 O3 77.77(18) . .
O2 Pb2 O1 70.34(19) 3_666 3_666
O1 Pb2 O1 74.7(2) . 3_666
O3 Pb2 O1 128.99(17) . 3_666
O2 Pb2 Pb1 56.26(15) 3_666 .
O1 Pb2 Pb1 41.63(13) . .
O3 Pb2 Pb1 39.47(12) . .
O1 Pb2 Pb1 95.67(13) 3_666 .
O2 Pb2 Pb3 38.63(14) 3_666 .
O1 Pb2 Pb3 106.13(13) . .
O3 Pb2 Pb3 44.11(14) . .
O1 Pb2 Pb3 105.87(13) 3_666 .
Pb1 Pb2 Pb3 65.89(2) . .
O2 Pb3 O3 62.24(18) 3_666 .
O2 Pb3 I1 98.03(15) 3_666 .
O3 Pb3 I1 75.85(13) . .
O2 Pb3 I3 83.97(15) 3_666 4_676
O3 Pb3 I3 130.08(13) . 4_676
I1 Pb3 I3 148.93(3) . 4_676
O2 Pb3 I2 101.22(14) 3_666 1_655
O3 Pb3 I2 73.53(13) . 1_655
I1 Pb3 I2 130.16(2) . 1_655
I3 Pb3 I2 78.97(4) 4_676 1_655
O2 Pb3 Pb2 37.78(14) 3_666 .
O3 Pb3 Pb2 42.38(13) . .
I1 Pb3 Pb2 112.22(5) . .
I3 Pb3 Pb2 88.31(5) 4_676 .
I2 Pb3 Pb2 65.23(4) 1_655 .
O4 Pb4 I4 83.78(14) . .
O4 Pb4 I2 84.88(16) . .
I4 Pb4 I2 92.42(2) . .
O4 Pb4 I3 96.48(14) . .
I4 Pb4 I3 174.86(2) . .
I2 Pb4 I3 82.49(2) . .
O4 Pb4 I1 83.31(16) . 3_676
I4 Pb4 I1 96.26(3) . 3_676
I2 Pb4 I1 164.483(18) . 3_676
I3 Pb4 I1 88.87(3) . 3_676
Pb3 I1 Pb4 87.67(6) . 3_676
Pb4 I2 Pb3 91.93(3) . 1_455
Pb4 I3 Pb3 104.38(2) . 4_475
C1 O1 Pb2 117.8(4) . .
C1 O1 Pb1 120.1(4) . .
Pb2 O1 Pb1 98.54(19) . .
C1 O1 Pb2 101.1(4) . 3_666
Pb2 O1 Pb2 105.3(2) . 3_666
Pb1 O1 Pb2 113.7(2) . 3_666
C2 O2 Pb2 117.6(5) . 3_666
C2 O2 Pb3 126.5(5) . 3_666
Pb2 O2 Pb3 103.6(2) 3_666 3_666
C3 O3 Pb1 109.2(4) . .
C3 O3 Pb2 123.0(5) . .
Pb1 O3 Pb2 98.47(19) . .
C3 O3 Pb3 121.2(5) . .
Pb1 O3 Pb3 108.4(2) . .
Pb2 O3 Pb3 93.51(18) . .
C4 O4 Pb1 113.4(5) . .
C4 O4 Pb4 117.7(5) . .
Pb1 O4 Pb4 127.2(2) . .
O1 C1 C2 111.1(6) . .
O1 C1 H1A 109.4 . .
C2 C1 H1A 109.4 . .
O1 C1 H1B 109.4 . .
C2 C1 H1B 109.4 . .
H1A C1 H1B 108.0 . .
O2 C2 C1 110.6(6) . .
O2 C2 H2A 109.5 . .
C1 C2 H2A 109.5 . .
O2 C2 H2B 109.5 . .
C1 C2 H2B 109.5 . .
H2A C2 H2B 108.1 . .
O3 C3 C4 109.5(7) . .
O3 C3 H3A 109.8 . .
C4 C3 H3A 109.8 . .
O3 C3 H3B 109.8 . .
C4 C3 H3B 109.8 . .
H3A C3 H3B 108.2 . .
O4 C4 C3 111.3(7) . .
O4 C4 H4A 109.4 . .
C3 C4 H4A 109.4 . .
O4 C4 H4B 109.4 . .
C3 C4 H4B 109.4 . .
H4A C4 H4B 108.0 . .

loop_
_geom_bond_atom_site_label_1
_geom_bond_atom_site_label_2
_geom_bond_distance
_geom_bond_site_symmetry_2
Pb1 O4 2.248(6) .
Pb1 O3 2.349(5) .
Pb1 O1 2.456(5) .
Pb1 Pb2 3.6552(17) .
Pb2 O2 2.311(6) 3_666
Pb2 O1 2.367(6) .
Pb2 O3 2.476(6) .
Pb2 O1 2.527(5) 3_666
Pb2 Pb3 3.6661(17) .
Pb3 O2 2.355(6) 3_666
Pb3 O3 2.557(6) .
Pb3 I1 3.2783(17) .
Pb3 I3 3.3049(19) 4_676
Pb3 I2 3.310(2) 1_655
Pb4 O4 2.329(6) .
Pb4 I4 3.150(2) .
Pb4 I2 3.1721(18) .
Pb4 I3 3.277(2) .
Pb4 I1 3.3589(19) 3_676
I1 Pb4 3.3589(19) 3_676
I2 Pb3 3.310(2) 1_455
I3 Pb3 3.3049(19) 4_475
O1 C1 1.423(9) .
O1 Pb2 2.527(5) 3_666
O2 C2 1.428(9) .
O2 Pb2 2.311(6) 3_666
O2 Pb3 2.355(6) 3_666
O3 C3 1.440(9) .
O4 C4 1.408(9) .
C1 C2 1.511(11) .
C1 H1A 0.9700 .
C1 H1B 0.9700 .
C2 H2A 0.9700 .
C2 H2B 0.9700 .
C3 C4 1.515(12) .
C3 H3A 0.9700 .
C3 H3B 0.9700 .
C4 H4A 0.9700 .
C4 H4B 0.9700 .

loop_
_geom_torsion_atom_site_label_1
_geom_torsion_atom_site_label_2
_geom_torsion_atom_site_label_3
_geom_torsion_atom_site_label_4
_geom_torsion
_geom_torsion_site_symmetry_1
_geom_torsion_site_symmetry_4
O4 Pb1 Pb2 O2 151.8(2) . 3_666
O3 Pb1 Pb2 O2 89.2(3) . 3_666
O1 Pb1 Pb2 O2 -121.0(3) . 3_666
O4 Pb1 Pb2 O1 -87.2(2) . .
O3 Pb1 Pb2 O1 -149.8(3) . .
O4 Pb1 Pb2 O3 62.7(3) . .
O1 Pb1 Pb2 O3 149.8(3) . .
O4 Pb1 Pb2 O1 -146.40(19) . 3_666
O3 Pb1 Pb2 O1 150.9(2) . 3_666
O1 Pb1 Pb2 O1 -59.2(3) . 3_666
O4 Pb1 Pb2 Pb3 108.73(16) . .
O3 Pb1 Pb2 Pb3 46.1(2) . .
O1 Pb1 Pb2 Pb3 -164.10(19) . .
O1 Pb2 Pb3 O2 54.6(3) . 3_666
O3 Pb2 Pb3 O2 106.6(3) . 3_666
O1 Pb2 Pb3 O2 -23.7(3) 3_666 3_666
Pb1 Pb2 Pb3 O2 65.5(2) . 3_666
O2 Pb2 Pb3 O3 -106.6(3) 3_666 .
O1 Pb2 Pb3 O3 -52.0(2) . .
O1 Pb2 Pb3 O3 -130.3(2) 3_666 .
Pb1 Pb2 Pb3 O3 -41.11(17) . .
O2 Pb2 Pb3 I1 -73.7(2) 3_666 .
O1 Pb2 Pb3 I1 -19.11(13) . .
O3 Pb2 Pb3 I1 32.93(17) . .
O1 Pb2 Pb3 I1 -97.35(13) 3_666 .
Pb1 Pb2 Pb3 I1 -8.188(16) . .
O2 Pb2 Pb3 I3 82.3(2) 3_666 4_676
O1 Pb2 Pb3 I3 136.90(14) . 4_676
O3 Pb2 Pb3 I3 -171.06(17) . 4_676
O1 Pb2 Pb3 I3 58.67(13) 3_666 4_676
Pb1 Pb2 Pb3 I3 147.82(3) . 4_676
O2 Pb2 Pb3 I2 160.9(2) 3_666 1_655
O1 Pb2 Pb3 I2 -144.47(13) . 1_655
O3 Pb2 Pb3 I2 -92.44(18) . 1_655
O1 Pb2 Pb3 I2 137.29(13) 3_666 1_655
Pb1 Pb2 Pb3 I2 -133.55(3) . 1_655
O2 Pb3 I1 Pb4 175.05(13) 3_666 3_676
O3 Pb3 I1 Pb4 -126.32(12) . 3_676
I3 Pb3 I1 Pb4 83.43(5) 4_676 3_676
I2 Pb3 I1 Pb4 -72.84(4) 1_655 3_676
Pb2 Pb3 I1 Pb4 -148.52(3) . 3_676
O4 Pb4 I2 Pb3 104.44(14) . 1_455
I4 Pb4 I2 Pb3 20.91(3) . 1_455
I3 Pb4 I2 Pb3 -158.32(3) . 1_455
I1 Pb4 I2 Pb3 144.97(7) 3_676 1_455
O4 Pb4 I3 Pb3 98.38(16) . 4_475
I4 Pb4 I3 Pb3 5.8(2) . 4_475
I2 Pb4 I3 Pb3 14.441(19) . 4_475
I1 Pb4 I3 Pb3 -178.484(18) 3_676 4_475
O2 Pb2 O1 C1 176.7(5) 3_666 .
O3 Pb2 O1 C1 111.7(5) . .
O1 Pb2 O1 C1 -111.7(5) 3_666 .
Pb1 Pb2 O1 C1 130.7(5) . .
Pb3 Pb2 O1 C1 145.8(4) . .
O2 Pb2 O1 Pb1 45.96(19) 3_666 .
O3 Pb2 O1 Pb1 -19.07(18) . .
O1 Pb2 O1 Pb1 117.6(3) 3_666 .
Pb3 Pb2 O1 Pb1 15.09(18) . .
O2 Pb2 O1 Pb2 -71.6(2) 3_666 3_666
O3 Pb2 O1 Pb2 -136.6(2) . 3_666
O1 Pb2 O1 Pb2 0.0 3_666 3_666
Pb1 Pb2 O1 Pb2 -117.6(3) . 3_666
Pb3 Pb2 O1 Pb2 -102.47(16) . 3_666
O4 Pb1 O1 C1 -35.0(5) . .
O3 Pb1 O1 C1 -109.1(5) . .
Pb2 Pb1 O1 C1 -129.2(6) . .
O4 Pb1 O1 Pb2 94.2(2) . .
O3 Pb1 O1 Pb2 20.09(19) . .
O4 Pb1 O1 Pb2 -154.9(2) . 3_666
O3 Pb1 O1 Pb2 131.1(2) . 3_666
Pb2 Pb1 O1 Pb2 111.0(3) . 3_666
O4 Pb1 O3 C3 16.4(5) . .
O1 Pb1 O3 C3 110.3(5) . .
Pb2 Pb1 O3 C3 129.4(6) . .
O4 Pb1 O3 Pb2 -113.0(2) . .
O1 Pb1 O3 Pb2 -19.17(18) . .
O4 Pb1 O3 Pb3 150.4(3) . .
O1 Pb1 O3 Pb3 -115.8(2) . .
Pb2 Pb1 O3 Pb3 -96.6(2) . .
O2 Pb2 O3 C3 172.9(6) 3_666 .
O1 Pb2 O3 C3 -99.6(6) . .
O1 Pb2 O3 C3 -158.0(5) 3_666 .
Pb1 Pb2 O3 C3 -119.5(6) . .
Pb3 Pb2 O3 C3 131.2(6) . .
O2 Pb2 O3 Pb1 -67.5(2) 3_666 .
O1 Pb2 O3 Pb1 19.97(19) . .
O1 Pb2 O3 Pb1 -38.5(3) 3_666 .
Pb3 Pb2 O3 Pb1 -109.2(2) . .
O2 Pb2 O3 Pb3 41.68(19) 3_666 .
O1 Pb2 O3 Pb3 129.20(19) . .
O1 Pb2 O3 Pb3 70.8(2) 3_666 .
Pb1 Pb2 O3 Pb3 109.2(2) . .
O2 Pb3 O3 C3 -174.1(6) 3_666 .
I1 Pb3 O3 C3 78.7(5) . .
I3 Pb3 O3 C3 -120.8(5) 4_676 .
I2 Pb3 O3 C3 -61.4(5) 1_655 .
Pb2 Pb3 O3 C3 -132.5(6) . .
O2 Pb3 O3 Pb1 58.6(2) 3_666 .
I1 Pb3 O3 Pb1 -48.60(17) . .
I3 Pb3 O3 Pb1 111.85(18) 4_676 .
I2 Pb3 O3 Pb1 171.2(2) 1_655 .
Pb2 Pb3 O3 Pb1 100.1(2) . .
O2 Pb3 O3 Pb2 -41.56(19) 3_666 .
I1 Pb3 O3 Pb2 -148.74(15) . .
I3 Pb3 O3 Pb2 11.7(2) 4_676 .
I2 Pb3 O3 Pb2 71.08(12) 1_655 .
O3 Pb1 O4 C4 12.3(5) . .
O1 Pb1 O4 C4 -65.6(5) . .
Pb2 Pb1 O4 C4 -25.8(5) . .
O3 Pb1 O4 Pb4 -152.3(4) . .
O1 Pb1 O4 Pb4 129.8(3) . .
Pb2 Pb1 O4 Pb4 169.6(3) . .
I4 Pb4 O4 C4 -154.7(6) . .
I2 Pb4 O4 C4 112.3(6) . .
I3 Pb4 O4 C4 30.5(6) . .
I1 Pb4 O4 C4 -57.6(5) 3_676 .
I4 Pb4 O4 Pb1 9.3(3) . .
I2 Pb4 O4 Pb1 -83.7(3) . .
I3 Pb4 O4 Pb1 -165.5(3) . .
I1 Pb4 O4 Pb1 106.4(3) 3_676 .
Pb2 O1 C1 C2 56.2(7) . .
Pb1 O1 C1 C2 176.2(5) . .
Pb2 O1 C1 C2 -57.9(6) 3_666 .
Pb2 O2 C2 C1 -15.1(8) 3_666 .
Pb3 O2 C2 C1 120.7(6) 3_666 .
O1 C1 C2 O2 52.9(9) . .
Pb1 O3 C3 C4 -40.8(7) . .
Pb2 O3 C3 C4 73.5(7) . .
Pb3 O3 C3 C4 -167.8(5) . .
Pb1 O4 C4 C3 -38.6(8) . .
Pb4 O4 C4 C3 127.6(6) . .
O3 C3 C4 O4 54.0(9) . .
